data_1531154
loop_
_publ_author_name
'Chi Lisheng'
'Green, A.E.C.'
'Hammond, R.'
'Wiebe, C.R.'
'Greedan, J.E.'

_publ_section_title
;
 Synthesis, structure and magnetic properties of the pillared perovskites
 La5 Re3 M O16 (M = Mg, Fe, Co, Ni)
;
_journal_name_full 'Journal of Solid State Chemistry'
_journal_page_first 165
_journal_page_last 175
_journal_volume 170
_journal_year 2003
_chemical_formula_sum 'Co La5 O16 Re3'
_chemical_name_systematic 'La5 Co Re3 O16'
_space_group_IT_number 2
_symmetry_space_group_name_Hall '-P 1 (1/2*x+1/2*y,1/2*x-1/2*y,-z)'
_symmetry_space_group_name_H-M 'C -1'
_cell_angle_alpha 90.248
_cell_angle_beta 94.98
_cell_angle_gamma 89.983
_cell_formula_units_Z 2
_cell_length_a 7.9694
_cell_length_b 8.0071
_cell_length_c 10.182
_cell_volume 647.273
_citation_journal_id_ASTM JSSCBI
_cod_data_source_file ChiLisheng_JSSCBI_2003_1463.cif
_cod_data_source_block Co1La5O16Re3
_cod_original_cell_volume 647.2728
_cod_original_sg_symbol_H-M 'P -1 (a+b,a-b,-c)'
_cod_original_formula_sum 'Co1 La5 O16 Re3'
_cod_database_code 1531154

loop_
_symmetry_equiv_pos_as_xyz
x,y,z
-x,-y,-z
x+1/2,y+1/2,z
-x+1/2,-y+1/2,-z

loop_
_atom_site_label
_atom_site_type_symbol
_atom_site_fract_x
_atom_site_fract_y
_atom_site_fract_z
_atom_site_occupancy
_atom_site_U_iso_or_equiv
O1 O-2 0.187 0.508 0.5662 1 0.0
La2 La+3 0.233 0.264 0.8 1 0.0
Re2 Re+5 0 0 0 1 0.0
O3 O-2 -0.04 0.502 0.199 1 0.0
La3 La+3 0.5 0.5 0.5 1 0.0
La1 La+3 0.227 0.746 0.8024 1 0.0
O6 O-2 0.041 0.266 0.367 1 0.0
O2 O-2 0.28 0.499 0.323 1 0.0
O5 O-2 0.036 0.735 0.367 1 0.0
O8 O-2 0.236 0.048 -0.034 1 0.0
Co1 Co+2 0 0.5 0 1 0.0
O7 O-2 -0.055 0.243 -0.003 1 0.0
Re1 Re+5 0.0565 0.499 0.3956 1 0.0
O4 O-2 0.072 0.01 0.184 1 0.0
